data_4075923
loop_
_publ_author_name
'Boubekeur, Le\"ila'
'Ricard, Louis'
'Le Floch, Pascal'
'M\'ezailles, Nicolas'

_publ_section_title
;
 Coordination Chemistry of Inversely Polarized Phosphaalkenes toward Group
 10 Metal Centers
;
_journal_issue 16
_journal_name_full Organometallics
_journal_page_first 3856
_journal_paper_doi 10.1021/om0502943
_journal_volume 24
_journal_year 2005
_chemical_formula_sum 'C56 H74 Cl2 D12 N2 P2 Pd2'
_chemical_formula_weight 1144.97
_chemical_name_systematic
; 
 ? 
;
_space_group_IT_number 15
_symmetry_cell_setting monoclinic
_symmetry_space_group_name_Hall '-C 2yc'
_symmetry_space_group_name_H-M 'C 1 2/c 1'
_atom_sites_solution_hydrogens geom
_atom_sites_solution_primary direct
_atom_sites_solution_secondary difmap
_audit_creation_method SHELXL-97
_cell_angle_alpha 90.00
_cell_angle_beta 117.5200(10)
_cell_angle_gamma 90.00
_cell_formula_units_Z 4
_cell_length_a 36.0050(10)
_cell_length_b 9.8830(10)
_cell_length_c 17.7840(10)
_cell_measurement_reflns_used 251
_cell_measurement_temperature 150.0(1)
_cell_measurement_theta_max 20.0
_cell_measurement_theta_min 3.0
_cell_volume 5612.2(7)
_computing_structure_refinement 'SHELXL-97 (Sheldrick, 1997)'
_computing_structure_solution 'SHELXS-97 (Sheldrick, 1990)'
_diffrn_ambient_temperature 150.0(1)
_diffrn_measured_fraction_theta_full .996
_diffrn_measured_fraction_theta_max .996
_diffrn_measurement_device_type KappaCCD
_diffrn_measurement_method 'phi and omega scans'
_diffrn_radiation_monochromator graphite
_diffrn_radiation_source 'fine-focus sealed tube'
_diffrn_radiation_type MoK\a
_diffrn_radiation_wavelength 0.71069
_diffrn_reflns_av_R_equivalents 0.0259
_diffrn_reflns_av_sigmaI/netI 0.0416
_diffrn_reflns_limit_h_max 50
_diffrn_reflns_limit_h_min -50
_diffrn_reflns_limit_k_max 13
_diffrn_reflns_limit_k_min -13
_diffrn_reflns_limit_l_max 24
_diffrn_reflns_limit_l_min -25
_diffrn_reflns_number 15209
_diffrn_reflns_theta_full 30.03
_diffrn_reflns_theta_max 30.03
_diffrn_reflns_theta_min 3.37
_exptl_absorpt_coefficient_mu 0.829
_exptl_absorpt_correction_T_max 0.9071
_exptl_absorpt_correction_T_min 0.8517
_exptl_absorpt_correction_type multi-scan
_exptl_crystal_colour yellow
_exptl_crystal_density_diffrn 1.355
_exptl_crystal_density_method 'not measured'
_exptl_crystal_description plate
_exptl_crystal_F_000 2368
_exptl_crystal_size_max 0.20
_exptl_crystal_size_mid 0.18
_exptl_crystal_size_min 0.12
_refine_diff_density_max 1.018
_refine_diff_density_min -.794
_refine_diff_density_rms .080
_refine_ls_extinction_coef 0.00024(7)
_refine_ls_extinction_expression Fc^*^=kFc[1+0.001xFc^2^\l^3^/sin(2\q)]^-1/4^
_refine_ls_extinction_method SHELXL
_refine_ls_goodness_of_fit_ref 1.061
_refine_ls_hydrogen_treatment mixed
_refine_ls_matrix_type full
_refine_ls_number_parameters 332
_refine_ls_number_reflns 8167
_refine_ls_number_restraints 0
_refine_ls_restrained_S_all 1.061
_refine_ls_R_factor_all 0.0489
_refine_ls_R_factor_gt 0.0334
_refine_ls_shift/su_max 0.001
_refine_ls_shift/su_mean 0.000
_refine_ls_structure_factor_coef Fsqd
_refine_ls_weighting_details 'calc w=1/[\s^2^(Fo^2^)+(0.0460P)^2^+1.0259P] where P=(Fo^2^+2Fc^2^)/3'
_refine_ls_weighting_scheme calc
_refine_ls_wR_factor_gt 0.0841
_refine_ls_wR_factor_ref 0.0912
_reflns_number_gt 6368
_reflns_number_total 8167
_reflns_threshold_expression >2sigma(I)
_cod_data_source_file om0502943si20050418_074004.cif
_cod_data_source_block pdinvalc
_cod_depositor_comments
;
The following automatic conversions were performed:

'_symmetry_cell_setting' value 'Monoclinic' changed to 'monoclinic'
according to /home/saulius/struct/CIF-dictionaries/cif_core.dic
dictionary named 'cif_core.dic' version 2.4.1 from 2010-06-29.

Automatic conversion script
Id: cif_fix_values 1715 2011-07-08 13:25:40Z adriana 
;
_cod_original_sg_symbol_H-M 'C2/c     '
_cod_database_code 4075923

loop_
_symmetry_equiv_pos_as_xyz
'x, y, z'
'-x, y, -z+1/2'
'x+1/2, y+1/2, z'
'-x+1/2, y+1/2, -z+1/2'
'-x, -y, -z'
'x, -y, z-1/2'
'-x+1/2, -y+1/2, -z'
'x+1/2, -y+1/2, z-1/2'

loop_
_atom_site_label
_atom_site_type_symbol
_atom_site_fract_x
_atom_site_fract_y
_atom_site_fract_z
_atom_site_U_iso_or_equiv
_atom_site_adp_type
_atom_site_occupancy
_atom_site_symmetry_multiplicity
_atom_site_calc_flag
_atom_site_refinement_flags
_atom_site_disorder_assembly
_atom_site_disorder_group
Pd1 Pd 0.217106(4) 0.131638(14) 0.423009(8) 0.02185(6) Uani 1 1 d . . .
Cl1 Cl 0.275958(16) 0.12079(5) 0.56442(3) 0.02963(12) Uani 1 1 d . . .
P1 P 0.155337(15) 0.10791(5) 0.30976(3) 0.02252(11) Uani 1 1 d . . .
N1 N 0.18041(5) -0.13896(16) 0.35165(11) 0.0266(4) Uani 1 1 d . . .
C1 C 0.15145(6) -0.0657(2) 0.28938(12) 0.0258(4) Uani 1 1 d . . .
C2 C 0.21878(6) -0.0710(2) 0.41076(12) 0.0258(4) Uani 1 1 d . . .
H2A H 0.2406 -0.0916 0.3935 0.031 Uiso 1 1 calc R . .
H2B H 0.2279 -0.1117 0.4675 0.031 Uiso 1 1 calc R . .
C3 C 0.17667(7) -0.2851(2) 0.36146(15) 0.0362(5) Uani 1 1 d . . .
H3A H 0.1481 -0.3062 0.3510 0.054 Uiso 1 1 calc R . .
H3B H 0.1965 -0.3124 0.4192 0.054 Uiso 1 1 calc R . .
H3C H 0.1829 -0.3341 0.3207 0.054 Uiso 1 1 calc R . .
C4 C 0.11639(7) -0.1344(2) 0.21560(15) 0.0368(5) Uani 1 1 d . . .
H4A H 0.1280 -0.1955 0.1883 0.055 Uiso 1 1 calc R . .
H4B H 0.0988 -0.0662 0.1746 0.055 Uiso 1 1 calc R . .
H4C H 0.0995 -0.1864 0.2356 0.055 Uiso 1 1 calc R . .
C5 C 0.12984(6) 0.1805(2) 0.20155(12) 0.0231(4) Uani 1 1 d . . .
C6 C 0.14382(6) 0.1559(2) 0.13975(12) 0.0244(4) Uani 1 1 d . . .
C7 C 0.11465(6) 0.1628(2) 0.05465(13) 0.0284(4) Uani 1 1 d . . .
H7 H 0.1235 0.1414 0.0133 0.034 Uiso 1 1 calc R . .
C8 C 0.07298(6) 0.2000(2) 0.02729(13) 0.0290(4) Uani 1 1 d . A .
C9 C 0.06204(6) 0.2428(2) 0.08810(13) 0.0271(4) Uani 1 1 d . . .
H9 H 0.0346 0.2775 0.0702 0.032 Uiso 1 1 calc R . .
C10 C 0.08952(6) 0.23759(19) 0.17515(13) 0.0247(4) Uani 1 1 d . . .
C11 C 0.19044(6) 0.1330(2) 0.16065(13) 0.0274(4) Uani 1 1 d . . .
C12 C 0.21789(6) 0.2396(2) 0.22476(15) 0.0354(5) Uani 1 1 d . . .
H12A H 0.2152 0.2311 0.2769 0.053 Uiso 1 1 calc R . .
H12B H 0.2089 0.3301 0.2007 0.053 Uiso 1 1 calc R . .
H12C H 0.2472 0.2258 0.2377 0.053 Uiso 1 1 calc R . .
C13 C 0.20668(7) -0.0096(2) 0.19407(15) 0.0362(5) Uani 1 1 d . . .
H13A H 0.2333 -0.0248 0.1929 0.054 Uiso 1 1 calc R . .
H13B H 0.1862 -0.0770 0.1582 0.054 Uiso 1 1 calc R . .
H13C H 0.2109 -0.0181 0.2524 0.054 Uiso 1 1 calc R . .
C14 C 0.19655(7) 0.1526(3) 0.08164(15) 0.0393(6) Uani 1 1 d . . .
H14A H 0.1846 0.2398 0.0552 0.059 Uiso 1 1 calc R . .
H14B H 0.1824 0.0794 0.0412 0.059 Uiso 1 1 calc R . .
H14C H 0.2265 0.1513 0.0979 0.059 Uiso 1 1 calc R . .
C15 C 0.04201(7) 0.1994(3) -0.06804(13) 0.0369(5) Uani 1 1 d . . .
C16 C 0.03735(17) 0.0595(5) -0.1015(3) 0.094(2) Uani 0.782(4) 1 d P A 1
H16A H 0.0279 -0.0001 -0.0696 0.142 Uiso 0.782(4) 1 calc PR A 1
H16B H 0.0644 0.0275 -0.0953 0.142 Uiso 0.782(4) 1 calc PR A 1
H16C H 0.0167 0.0586 -0.1615 0.142 Uiso 0.782(4) 1 calc PR A 1
C17 C 0.05768(13) 0.2999(7) -0.1134(2) 0.0844(18) Uani 0.782(4) 1 d P A 1
H17A H 0.0837 0.2659 -0.1113 0.127 Uiso 0.782(4) 1 calc PR A 1
H17B H 0.0629 0.3881 -0.0850 0.127 Uiso 0.782(4) 1 calc PR A 1
H17C H 0.0364 0.3098 -0.1726 0.127 Uiso 0.782(4) 1 calc PR A 1
C18 C -0.00161(11) 0.2523(5) -0.0850(2) 0.0621(12) Uani 0.782(4) 1 d P A 1
H18A H -0.0201 0.2551 -0.1462 0.093 Uiso 0.782(4) 1 calc PR A 1
H18B H 0.0012 0.3435 -0.0613 0.093 Uiso 0.782(4) 1 calc PR A 1
H18C H -0.0135 0.1918 -0.0581 0.093 Uiso 0.782(4) 1 calc PR A 1
C16A C 0.0123(6) 0.0788(18) -0.0813(10) 0.094(2) Uani 0.218(4) 1 d P A 2
H16D H 0.0221 -0.0002 -0.1003 0.142 Uiso 0.218(4) 1 calc PR A 2
H16E H -0.0160 0.1025 -0.1242 0.142 Uiso 0.218(4) 1 calc PR A 2
H16F H 0.0121 0.0577 -0.0277 0.142 Uiso 0.218(4) 1 calc PR A 2
C17A C 0.0651(5) 0.166(2) -0.1243(9) 0.0844(18) Uani 0.218(4) 1 d P A 2
H17D H 0.0823 0.0845 -0.1022 0.127 Uiso 0.218(4) 1 calc PR A 2
H17E H 0.0830 0.2422 -0.1218 0.127 Uiso 0.218(4) 1 calc PR A 2
H17F H 0.0441 0.1506 -0.1832 0.127 Uiso 0.218(4) 1 calc PR A 2
C18A C 0.0183(4) 0.3225(19) -0.0950(8) 0.0621(12) Uani 0.218(4) 1 d P A 2
H18D H 0.0002 0.3196 -0.1564 0.093 Uiso 0.218(4) 1 calc PR A 2
H18E H 0.0375 0.3996 -0.0810 0.093 Uiso 0.218(4) 1 calc PR A 2
H18F H 0.0010 0.3324 -0.0660 0.093 Uiso 0.218(4) 1 calc PR A 2
C19 C 0.07405(6) 0.2989(2) 0.23600(13) 0.0290(4) Uani 1 1 d . . .
C20 C 0.03724(8) 0.3971(3) 0.18890(16) 0.0436(6) Uani 1 1 d . . .
H20A H 0.0303 0.4422 0.2299 0.065 Uiso 1 1 calc R . .
H20B H 0.0128 0.3465 0.1481 0.065 Uiso 1 1 calc R . .
H20C H 0.0452 0.4650 0.1588 0.065 Uiso 1 1 calc R . .
C21 C 0.10860(7) 0.3838(2) 0.30534(15) 0.0342(5) Uani 1 1 d . . .
H21A H 0.1318 0.3247 0.3419 0.051 Uiso 1 1 calc R . .
H21B H 0.0973 0.4292 0.3394 0.051 Uiso 1 1 calc R . .
H21C H 0.1187 0.4518 0.2790 0.051 Uiso 1 1 calc R . .
C22 C 0.05806(7) 0.1876(3) 0.27477(14) 0.0372(5) Uani 1 1 d . . .
H22A H 0.0811 0.1260 0.3087 0.056 Uiso 1 1 calc R . .
H22B H 0.0355 0.1367 0.2292 0.056 Uiso 1 1 calc R . .
H22C H 0.0474 0.2293 0.3110 0.056 Uiso 1 1 calc R . .
C23 C 0.09026(10) 0.7094(3) 0.00848(19) 0.0575(7) Uani 1 1 d . . .
D23 H 0.0600(9) 0.750(3) -0.024(2) 0.069 Uiso 1 1 d . . .
C24 C 0.12539(10) 0.7640(3) 0.00718(18) 0.0579(8) Uani 1 1 d . . .
D24 H 0.1214(10) 0.849(3) -0.028(2) 0.069 Uiso 1 1 d . . .
C25 C 0.16348(10) 0.7015(3) 0.0518(2) 0.0588(8) Uani 1 1 d . . .
D25 H 0.1894(9) 0.743(3) 0.0466(19) 0.071 Uiso 1 1 d . . .
C26 C 0.16636(11) 0.5861(4) 0.0970(3) 0.0719(10) Uani 1 1 d . . .
D26 H 0.1914(10) 0.537(4) 0.126(2) 0.086 Uiso 1 1 d . . .
C27 C 0.13140(11) 0.5335(3) 0.0985(3) 0.0683(9) Uani 1 1 d . . .
D27 H 0.1336(10) 0.453(4) 0.129(2) 0.082 Uiso 1 1 d . . .
C28 C 0.09307(10) 0.5953(3) 0.0525(2) 0.0571(8) Uani 1 1 d . . .
D28 H 0.0669(9) 0.559(3) 0.0492(19) 0.069 Uiso 1 1 d . . .

loop_
_atom_site_aniso_label
_atom_site_aniso_U_11
_atom_site_aniso_U_22
_atom_site_aniso_U_33
_atom_site_aniso_U_23
_atom_site_aniso_U_13
_atom_site_aniso_U_12
Pd1 0.02160(8) 0.01938(9) 0.01906(9) -0.00101(5) 0.00471(6) -0.00068(5)
Cl1 0.0301(2) 0.0210(2) 0.0243(2) 0.00042(18) 0.00102(19) -0.00102(18)
P1 0.0209(2) 0.0213(2) 0.0200(2) -0.00090(19) 0.00496(19) -0.00022(18)
N1 0.0273(8) 0.0210(8) 0.0276(8) -0.0020(7) 0.0094(7) -0.0020(6)
C1 0.0259(9) 0.0246(10) 0.0247(9) -0.0009(8) 0.0097(8) -0.0028(8)
C2 0.0262(9) 0.0200(10) 0.0263(9) -0.0008(8) 0.0080(8) 0.0006(7)
C3 0.0413(11) 0.0198(10) 0.0410(13) 0.0009(9) 0.0136(10) -0.0019(9)
C4 0.0346(11) 0.0292(12) 0.0325(11) -0.0038(9) 0.0035(10) -0.0062(9)
C5 0.0234(8) 0.0195(9) 0.0222(9) -0.0007(7) 0.0070(7) -0.0011(7)
C6 0.0230(9) 0.0226(10) 0.0240(9) -0.0014(8) 0.0078(8) -0.0007(7)
C7 0.0297(10) 0.0285(11) 0.0242(9) -0.0022(8) 0.0101(8) 0.0010(8)
C8 0.0268(9) 0.0278(11) 0.0237(9) 0.0017(9) 0.0042(8) -0.0003(8)
C9 0.0214(9) 0.0259(10) 0.0286(10) 0.0047(8) 0.0070(8) 0.0022(7)
C10 0.0249(9) 0.0206(9) 0.0267(9) 0.0008(8) 0.0103(8) -0.0006(7)
C11 0.0247(9) 0.0317(11) 0.0249(9) -0.0010(8) 0.0107(8) 0.0008(8)
C12 0.0257(9) 0.0416(13) 0.0371(12) -0.0042(10) 0.0129(9) -0.0052(9)
C13 0.0355(11) 0.0346(12) 0.0414(12) 0.0014(10) 0.0201(10) 0.0101(9)
C14 0.0317(11) 0.0580(16) 0.0312(11) 0.0015(11) 0.0171(10) 0.0021(10)
C15 0.0318(11) 0.0432(14) 0.0226(10) 0.0005(10) 0.0015(9) 0.0023(10)
C16 0.101(4) 0.063(3) 0.048(2) -0.030(2) -0.027(2) 0.031(3)
C17 0.062(2) 0.138(5) 0.0320(18) 0.031(3) 0.0039(17) -0.024(3)
C18 0.0362(18) 0.099(4) 0.0319(16) 0.0033(19) -0.0010(15) 0.0200(19)
C16A 0.101(4) 0.063(3) 0.048(2) -0.030(2) -0.027(2) 0.031(3)
C17A 0.062(2) 0.138(5) 0.0320(18) 0.031(3) 0.0039(17) -0.024(3)
C18A 0.0362(18) 0.099(4) 0.0319(16) 0.0033(19) -0.0010(15) 0.0200(19)
C19 0.0246(9) 0.0319(11) 0.0299(10) 0.0011(9) 0.0120(8) 0.0044(8)
C20 0.0398(12) 0.0533(16) 0.0394(13) 0.0040(12) 0.0198(11) 0.0184(11)
C21 0.0349(11) 0.0305(12) 0.0378(12) -0.0064(9) 0.0172(10) 0.0022(9)
C22 0.0303(10) 0.0468(14) 0.0358(12) 0.0011(11) 0.0163(10) -0.0031(10)
C23 0.0587(17) 0.0589(19) 0.0452(15) -0.0068(14) 0.0159(14) -0.0055(15)
C24 0.077(2) 0.0559(19) 0.0371(14) 0.0005(13) 0.0230(15) -0.0129(16)
C25 0.0670(18) 0.0560(19) 0.069(2) -0.0156(16) 0.0444(17) -0.0136(15)
C26 0.0591(19) 0.0465(18) 0.109(3) 0.004(2) 0.038(2) 0.0068(15)
C27 0.078(2) 0.0373(17) 0.098(3) 0.0106(17) 0.048(2) 0.0008(15)
C28 0.0582(17) 0.0487(17) 0.069(2) -0.0122(16) 0.0332(16) -0.0138(14)

loop_
_atom_type_symbol
_atom_type_description
_atom_type_scat_dispersion_real
_atom_type_scat_dispersion_imag
_atom_type_scat_source
C C .0033 .0016 'International Tables Vol C Tables 4.2.6.8 and 6.1.1.4'
H H .0000 .0000 'International Tables Vol C Tables 4.2.6.8 and 6.1.1.4'
D D .0000 .0000 'International Tables Vol C Tables 4.2.6.8 and 6.1.1.4'
Cl Cl .1484 .1585 'International Tables Vol C Tables 4.2.6.8 and 6.1.1.4'
N N .0061 .0033 'International Tables Vol C Tables 4.2.6.8 and 6.1.1.4'
P P .1023 .0942 'International Tables Vol C Tables 4.2.6.8 and 6.1.1.4'
Pd Pd -.9988 1.0072 'International Tables Vol C Tables 4.2.6.8 and 6.1.1.4'

loop_
_geom_angle_atom_site_label_1
_geom_angle_atom_site_label_2
_geom_angle_atom_site_label_3
_geom_angle
_geom_angle_site_symmetry_3
C2 Pd1 P1 82.21(5) .
C2 Pd1 Cl1 90.73(5) .
P1 Pd1 Cl1 164.69(2) .
C2 Pd1 Cl1 171.96(6) 7_556
P1 Pd1 Cl1 101.822(18) 7_556
Cl1 Pd1 Cl1 86.931(17) 7_556
Pd1 Cl1 Pd1 93.069(17) 7_556
C1 P1 C5 102.21(9) .
C1 P1 Pd1 104.07(7) .
C5 P1 Pd1 135.27(6) .
C1 N1 C2 117.82(16) .
C1 N1 C3 123.67(17) .
C2 N1 C3 118.44(16) .
N1 C1 C4 120.08(18) .
N1 C1 P1 113.90(14) .
C4 C1 P1 125.55(15) .
N1 C2 Pd1 118.01(13) .
N1 C2 H2A 107.8 .
Pd1 C2 H2A 107.8 .
N1 C2 H2B 107.8 .
Pd1 C2 H2B 107.8 .
H2A C2 H2B 107.1 .
N1 C3 H3A 109.5 .
N1 C3 H3B 109.5 .
H3A C3 H3B 109.5 .
N1 C3 H3C 109.5 .
H3A C3 H3C 109.5 .
H3B C3 H3C 109.5 .
C1 C4 H4A 109.5 .
C1 C4 H4B 109.5 .
H4A C4 H4B 109.5 .
C1 C4 H4C 109.5 .
H4A C4 H4C 109.5 .
H4B C4 H4C 109.5 .
C10 C5 C6 118.96(17) .
C10 C5 P1 115.97(15) .
C6 C5 P1 123.57(14) .
C7 C6 C5 118.24(18) .
C7 C6 C11 117.10(18) .
C5 C6 C11 124.47(16) .
C6 C7 C8 122.9(2) .
C6 C7 H7 118.6 .
C8 C7 H7 118.6 .
C9 C8 C7 117.30(18) .
C9 C8 C15 122.75(19) .
C7 C8 C15 119.9(2) .
C8 C9 C10 122.93(18) .
C8 C9 H9 118.5 .
C10 C9 H9 118.5 .
C9 C10 C5 118.19(18) .
C9 C10 C19 117.29(17) .
C5 C10 C19 124.49(17) .
C14 C11 C12 106.17(18) .
C14 C11 C13 106.33(18) .
C12 C11 C13 110.11(17) .
C14 C11 C6 110.98(16) .
C12 C11 C6 109.32(17) .
C13 C11 C6 113.65(17) .
C11 C12 H12A 109.5 .
C11 C12 H12B 109.5 .
H12A C12 H12B 109.5 .
C11 C12 H12C 109.5 .
H12A C12 H12C 109.5 .
H12B C12 H12C 109.5 .
C11 C13 H13A 109.5 .
C11 C13 H13B 109.5 .
H13A C13 H13B 109.5 .
C11 C13 H13C 109.5 .
H13A C13 H13C 109.5 .
H13B C13 H13C 109.5 .
C11 C14 H14A 109.5 .
C11 C14 H14B 109.5 .
H14A C14 H14B 109.5 .
C11 C14 H14C 109.5 .
H14A C14 H14C 109.5 .
H14B C14 H14C 109.5 .
C18A C15 C16 135.8(6) .
C18A C15 C8 112.4(6) .
C16 C15 C8 109.6(2) .
C18A C15 C17 65.4(8) .
C16 C15 C17 113.1(4) .
C8 C15 C17 108.6(2) .
C18A C15 C16A 109.9(9) .
C16 C15 C16A 43.8(7) .
C8 C15 C16A 105.6(6) .
C17 C15 C16A 144.4(7) .
C18A C15 C18 41.8(7) .
C16 C15 C18 108.7(3) .
C8 C15 C18 111.5(2) .
C17 C15 C18 105.3(3) .
C16A C15 C18 70.3(7) .
C18A C15 C17A 111.5(10) .
C16 C15 C17A 63.5(8) .
C8 C15 C17A 111.6(5) .
C17 C15 C17A 52.1(8) .
C16A C15 C17A 105.5(10) .
C18 C15 C17A 136.1(6) .
C15 C16 H16A 109.5 .
C15 C16 H16B 109.5 .
C15 C16 H16C 109.5 .
C15 C17 H17A 109.5 .
C15 C17 H17B 109.5 .
C15 C17 H17C 109.5 .
C15 C18 H18A 109.5 .
C15 C18 H18B 109.5 .
C15 C18 H18C 109.5 .
C15 C16A H16D 109.5 .
C15 C16A H16E 109.5 .
H16D C16A H16E 109.5 .
C15 C16A H16F 109.5 .
H16D C16A H16F 109.5 .
H16E C16A H16F 109.5 .
C15 C17A H17D 109.5 .
C15 C17A H17E 109.5 .
H17D C17A H17E 109.5 .
C15 C17A H17F 109.5 .
H17D C17A H17F 109.5 .
H17E C17A H17F 109.5 .
C15 C18A H18D 109.5 .
C15 C18A H18E 109.5 .
H18D C18A H18E 109.5 .
C15 C18A H18F 109.5 .
H18D C18A H18F 109.5 .
H18E C18A H18F 109.5 .
C21 C19 C20 105.46(19) .
C21 C19 C22 111.22(18) .
C20 C19 C22 106.68(17) .
C21 C19 C10 110.79(16) .
C20 C19 C10 111.26(18) .
C22 C19 C10 111.21(18) .
C19 C20 H20A 109.5 .
C19 C20 H20B 109.5 .
H20A C20 H20B 109.5 .
C19 C20 H20C 109.5 .
H20A C20 H20C 109.5 .
H20B C20 H20C 109.5 .
C19 C21 H21A 109.5 .
C19 C21 H21B 109.5 .
H21A C21 H21B 109.5 .
C19 C21 H21C 109.5 .
H21A C21 H21C 109.5 .
H21B C21 H21C 109.5 .
C19 C22 H22A 109.5 .
C19 C22 H22B 109.5 .
H22A C22 H22B 109.5 .
C19 C22 H22C 109.5 .
H22A C22 H22C 109.5 .
H22B C22 H22C 109.5 .
C28 C23 C24 120.7(3) .
C28 C23 D23 114.7(17) .
C24 C23 D23 124.6(17) .
C25 C24 C23 119.4(3) .
C25 C24 D24 123.0(18) .
C23 C24 D24 117.6(18) .
C26 C25 C24 119.9(3) .
C26 C25 D25 122.9(16) .
C24 C25 D25 117.2(16) .
C25 C26 C27 120.3(3) .
C25 C26 D26 123(2) .
C27 C26 D26 117(2) .
C26 C27 C28 119.7(3) .
C26 C27 D27 120(2) .
C28 C27 D27 121(2) .
C23 C28 C27 120.0(3) .
C23 C28 D28 117.3(18) .
C27 C28 D28 122.6(19) .

loop_
_geom_bond_atom_site_label_1
_geom_bond_atom_site_label_2
_geom_bond_distance
_geom_bond_site_symmetry_2
Pd1 C2 2.018(2) .
Pd1 P1 2.2177(5) .
Pd1 Cl1 2.4293(5) .
Pd1 Cl1 2.4591(6) 7_556
Cl1 Pd1 2.4592(6) 7_556
P1 C1 1.746(2) .
P1 C5 1.8517(19) .
N1 C1 1.331(2) .
N1 C2 1.457(2) .
N1 C3 1.468(3) .
C1 C4 1.498(3) .
C2 H2A 0.9900 .
C2 H2B 0.9900 .
C3 H3A 0.9800 .
C3 H3B 0.9800 .
C3 H3C 0.9800 .
C4 H4A 0.9800 .
C4 H4B 0.9800 .
C4 H4C 0.9800 .
C5 C10 1.420(3) .
C5 C6 1.425(3) .
C6 C7 1.389(3) .
C6 C11 1.559(3) .
C7 C8 1.395(3) .
C7 H7 0.9500 .
C8 C9 1.378(3) .
C8 C15 1.540(3) .
C9 C10 1.401(3) .
C9 H9 0.9500 .
C10 C19 1.551(3) .
C11 C14 1.532(3) .
C11 C12 1.532(3) .
C11 C13 1.536(3) .
C12 H12A 0.9800 .
C12 H12B 0.9800 .
C12 H12C 0.9800 .
C13 H13A 0.9800 .
C13 H13B 0.9800 .
C13 H13C 0.9800 .
C14 H14A 0.9800 .
C14 H14B 0.9800 .
C14 H14C 0.9800 .
C15 C18A 1.436(16) .
C15 C16 1.483(5) .
C15 C17 1.541(5) .
C15 C16A 1.54(2) .
C15 C18 1.547(4) .
C15 C17A 1.602(19) .
C16 H16A 0.9800 .
C16 H16B 0.9800 .
C16 H16C 0.9800 .
C17 H17A 0.9800 .
C17 H17B 0.9800 .
C17 H17C 0.9800 .
C18 H18A 0.9800 .
C18 H18B 0.9800 .
C18 H18C 0.9800 .
C16A H16D 0.9800 .
C16A H16E 0.9800 .
C16A H16F 0.9800 .
C17A H17D 0.9800 .
C17A H17E 0.9800 .
C17A H17F 0.9800 .
C18A H18D 0.9800 .
C18A H18E 0.9800 .
C18A H18F 0.9800 .
C19 C21 1.535(3) .
C19 C20 1.541(3) .
C19 C22 1.544(3) .
C20 H20A 0.9800 .
C20 H20B 0.9800 .
C20 H20C 0.9800 .
C21 H21A 0.9800 .
C21 H21B 0.9800 .
C21 H21C 0.9800 .
C22 H22A 0.9800 .
C22 H22B 0.9800 .
C22 H22C 0.9800 .
C23 C28 1.350(4) .
C23 C24 1.385(4) .
C23 D23 1.05(3) .
C24 C25 1.373(4) .
C24 D24 1.02(3) .
C25 C26 1.371(5) .
C25 D25 1.07(3) .
C26 C27 1.374(5) .
C26 D26 0.94(3) .
C27 C28 1.380(4) .
C27 D27 0.95(4) .
C28 D28 0.99(3) .
